data_4085713
loop_
_publ_author_name
'Greenacre, Victoria K.'
'Trathen, Nicola'
'Crossley, Ian R.'

_publ_section_title
;
 Ruthenaphosphaalkenyls: Synthesis, Structures, and Their Conversion to
 \h2-Phosphaalkene Complexes
;
_journal_issue 11
_journal_name_full Organometallics
_journal_page_first 2533
_journal_paper_doi 10.1021/om5012177
_journal_volume 34
_journal_year 2015
_chemical_formula_moiety 'C46 H42 Cl O P3 Ru Si'
_chemical_formula_sum 'C46 H42 Cl O P3 Ru Si'
_chemical_formula_weight 868.37
_space_group_crystal_system monoclinic
_space_group_IT_number 14
_space_group_name_Hall '-P 2ybc'
_space_group_name_H-M_alt 'P 1 21/c 1'
_symmetry_Int_Tables_number 14
_symmetry_space_group_name_Hall '-P 2ybc'
_symmetry_space_group_name_H-M 'P 1 21/c 1'
_atom_sites_solution_primary direct
_audit_creation_date 2014-11-24
_audit_creation_method
;
Olex2 1.2
(compiled 2014.09.19 svn.r3010 for OlexSys, GUI svn.r4874)
;
_cell_angle_alpha 90
_cell_angle_beta 116.565(3)
_cell_angle_gamma 90
_cell_formula_units_Z 4
_cell_length_a 19.6355(5)
_cell_length_b 11.9196(2)
_cell_length_c 19.5933(5)
_cell_measurement_reflns_used 15202
_cell_measurement_temperature 173
_cell_measurement_theta_max 71.6760
_cell_measurement_theta_min 9.7150
_cell_volume 4101.6(2)
_computing_cell_refinement
;
CrysAlisPro, Agilent Technologies,
Version 1.171.37.33 (release 27-03-2014 CrysAlis171 .NET)
(compiled Mar 27 2014,17:12:48)
;
_computing_data_collection
;
CrysAlisPro, Agilent Technologies,
Version 1.171.37.33 (release 27-03-2014 CrysAlis171 .NET)
(compiled Mar 27 2014,17:12:48)
;
_computing_data_reduction
;
CrysAlisPro, Agilent Technologies,
Version 1.171.37.33 (release 27-03-2014 CrysAlis171 .NET)
(compiled Mar 27 2014,17:12:48)
;
_computing_molecular_graphics 'Olex2 (Dolomanov et al., 2009)'
_computing_publication_material 'Olex2 (Dolomanov et al., 2009)'
_computing_structure_refinement 'olex2.refine (Bourhis et al., 2013)'
_computing_structure_solution 'ShelXS (Sheldrick, 2008)'
_diffrn_ambient_temperature 173
_diffrn_detector 'CCD plate'
_diffrn_detector_area_resol_mean 16.1033
_diffrn_detector_type Eos
_diffrn_measured_fraction_theta_full 0.9829
_diffrn_measured_fraction_theta_max 0.9829
_diffrn_measurement_details
;
  1 omega  -17.00   92.00   1.0000    1.2500
omega____ theta____ kappa____ phi______ frames
    -       55.0000  -89.0000  -64.6408 109

  2 omega  -16.00   89.00   1.0000    1.2500
omega____ theta____ kappa____ phi______ frames
    -       55.0000  -84.0000   62.8087 105

  3 omega   34.00  124.00   1.0000    1.2500
omega____ theta____ kappa____ phi______ frames
    -       55.0000   57.0000  120.0000 90

  4 omega   34.00  124.00   1.0000    1.2500
omega____ theta____ kappa____ phi______ frames
    -       55.0000   57.0000  -90.0000 90

  5 omega  -17.00   92.00   1.0000    1.2500
omega____ theta____ kappa____ phi______ frames
    -       55.0000  -90.0000 -177.5090 109

  6 omega   29.00  127.00   1.0000    1.2500
omega____ theta____ kappa____ phi______ frames
    -       55.0000   38.0000   30.0000 98

  7 omega   40.00   83.00   1.0000    5.5000
omega____ theta____ kappa____ phi______ frames
    -      110.0000  -50.0000   90.0000 43

  8 omega   38.00   71.00   1.0000    5.5000
omega____ theta____ kappa____ phi______ frames
    -      110.0000  -38.0000    0.0000 33

  9 omega   38.00  147.00   1.0000    5.5000
omega____ theta____ kappa____ phi______ frames
    -      110.0000  -90.0000  -27.7666 109

 10 omega   37.00   72.00   1.0000    5.5000
omega____ theta____ kappa____ phi______ frames
    -      110.0000  -25.0000  150.0000 35

 11 omega   37.00   72.00   1.0000    5.5000
omega____ theta____ kappa____ phi______ frames
    -      110.0000  -25.0000  -90.0000 35

 12 omega   38.00  147.00   1.0000    5.5000
omega____ theta____ kappa____ phi______ frames
    -      110.0000  -90.0000 -160.9783 109

 13 omega   38.00   71.00   1.0000    5.5000
omega____ theta____ kappa____ phi______ frames
    -      110.0000  -38.0000   30.0000 33

 14 omega   37.00   72.00   1.0000    5.5000
omega____ theta____ kappa____ phi______ frames
    -      110.0000  -25.0000  120.0000 35

 15 omega   38.00   71.00   1.0000    5.5000
omega____ theta____ kappa____ phi______ frames
    -      110.0000  -38.0000 -180.0000 33

 16 omega   38.00   71.00   1.0000    5.5000
omega____ theta____ kappa____ phi______ frames
    -      110.0000  -38.0000  -60.0000 33

 17 omega   37.00  178.00   1.0000    5.5000
omega____ theta____ kappa____ phi______ frames
    -      110.0000    0.0000  -90.0000 141

 18 omega   38.00   71.00   1.0000    5.5000
omega____ theta____ kappa____ phi______ frames
    -      110.0000  -38.0000   60.0000 33

 19 omega   88.00  172.00   1.0000    5.5000
omega____ theta____ kappa____ phi______ frames
    -      110.0000   50.0000  -60.0000 84

 20 omega   47.00   80.00   1.0000    5.5000
omega____ theta____ kappa____ phi______ frames
    -      110.0000  -50.0000 -150.0000 33

 21 omega   46.00   79.00   1.0000    5.5000
omega____ theta____ kappa____ phi______ frames
    -      110.0000  -50.0000  -30.0000 33

 22 omega   53.00  134.00   1.0000    5.5000
omega____ theta____ kappa____ phi______ frames
    -      110.0000  -89.0000   69.1663 81
;
_diffrn_measurement_device 'four-circle diffractometer'
_diffrn_measurement_device_type 'Xcalibur, Eos, Ultra'
_diffrn_measurement_method '\w scans'
_diffrn_orient_matrix_UB_11 -0.0871123000
_diffrn_orient_matrix_UB_12 0.0082714000
_diffrn_orient_matrix_UB_13 -0.0470273000
_diffrn_orient_matrix_UB_21 0.0098783000
_diffrn_orient_matrix_UB_22 0.1035040000
_diffrn_orient_matrix_UB_23 -0.0418389000
_diffrn_orient_matrix_UB_31 0.0040209000
_diffrn_orient_matrix_UB_32 -0.0769304000
_diffrn_orient_matrix_UB_33 -0.0612025000
_diffrn_radiation_monochromator mirror
_diffrn_radiation_probe x-ray
_diffrn_radiation_type 'Cu K\a'
_diffrn_radiation_wavelength 1.54184
_diffrn_reflns_av_R_equivalents 0.0390
_diffrn_reflns_av_unetI/netI 0.0312
_diffrn_reflns_limit_h_max 24
_diffrn_reflns_limit_h_min -23
_diffrn_reflns_limit_k_max 14
_diffrn_reflns_limit_k_min -14
_diffrn_reflns_limit_l_max 17
_diffrn_reflns_limit_l_min -24
_diffrn_reflns_number 28843
_diffrn_reflns_theta_full 71.7547
_diffrn_reflns_theta_max 71.75
_diffrn_reflns_theta_min 9.95
_diffrn_source 'sealed X-ray tube'
_diffrn_source_type 'Enhance Ultra (Cu) X-ray Source'
_exptl_absorpt_coefficient_mu 5.346
_exptl_absorpt_correction_T_max 1.00000
_exptl_absorpt_correction_T_min 0.47247
_exptl_absorpt_correction_type multi-scan
_exptl_absorpt_process_details
;
CrysAlisPro, Agilent Technologies,
Version 1.171.37.33 (release 27-03-2014 CrysAlis171 .NET)
(compiled Mar 27 2014,17:12:48)
Empirical absorption correction using spherical harmonics,
 implemented in SCALE3 ABSPACK scaling algorithm.
;
_exptl_crystal_colour 'clear orange'
_exptl_crystal_colour_lustre clear
_exptl_crystal_colour_primary orange
_exptl_crystal_density_diffrn 1.4061
_exptl_crystal_description plate
_exptl_crystal_F_000 1794.1535
_exptl_crystal_size_max 0.4
_exptl_crystal_size_mid 0.4
_exptl_crystal_size_min 0.08
_refine_diff_density_max 0.6578
_refine_diff_density_min -0.5825
_refine_diff_density_rms 0.0687
_refine_ls_d_res_high 0.8117
_refine_ls_d_res_low 4.4618
_refine_ls_goodness_of_fit_ref 1.0295
_refine_ls_hydrogen_treatment mixed
_refine_ls_matrix_type full
_refine_ls_number_constraints 80
_refine_ls_number_parameters 479
_refine_ls_number_reflns 7897
_refine_ls_number_restraints 0
_refine_ls_restrained_S_all 1.0295
_refine_ls_R_factor_all 0.0299
_refine_ls_R_factor_gt 0.0267
_refine_ls_shift/su_max 0.0001
_refine_ls_shift/su_mean 0.0000
_refine_ls_structure_factor_coef Fsqd
_refine_ls_weighting_details 'w=1/[\s^2^(Fo^2^)+(0.0425P)^2^+0.5802P] where P=(Fo^2^+2Fc^2^)/3'
_refine_ls_weighting_scheme calc
_refine_ls_wR_factor_gt 0.0683
_refine_ls_wR_factor_ref 0.0714
_reflns_Friedel_coverage 0.0
_reflns_limit_h_max 21
_reflns_limit_h_min -24
_reflns_limit_k_max 14
_reflns_limit_k_min 0
_reflns_limit_l_max 24
_reflns_limit_l_min 0
_reflns_number_gt 7237
_reflns_number_total 7897
_reflns_threshold_expression I>=2u(I)
_cod_data_source_file om5012177_si_003.cif
_cod_data_source_block compound_3
_cod_depositor_comments 'Adding full bibliography for 4085712--4085714.cif.'
_cod_original_cell_volume 4101.63(19)
_cod_database_code 4085713
_chemical_oxdiff_formula C30H100Cl1Si2U1
_reflns_odcompleteness_completeness 99.12
_reflns_odcompleteness_iscentric 1
_reflns_odcompleteness_theta 66.97
_olex2_refinement_description
;
;
_olex2_submission_special_instructions 'No special instructions were received'

loop_
_space_group_symop_id
_space_group_symop_operation_xyz
1 x,y,z
2 -x,y+1/2,-z+1/2
3 -x,-y,-z
4 x,-y-1/2,z-1/2

loop_
_atom_site_label
_atom_site_type_symbol
_atom_site_fract_x
_atom_site_fract_y
_atom_site_fract_z
_atom_site_U_iso_or_equiv
_atom_site_adp_type
_atom_site_occupancy
_atom_site_refinement_flags_posn
Ru1 Ru 0.199181(7) 0.909335(11) 0.444673(7) 0.01798(5) Uani 1.000000 .
P1 P 0.32266(3) 0.89890(4) 0.47072(3) 0.02280(10) Uani 1.000000 .
P2 P 0.17075(2) 1.10268(4) 0.42021(3) 0.01955(10) Uani 1.000000 .
P3 P 0.19703(2) 0.71241(4) 0.46174(3) 0.01866(9) Uani 1.000000 .
Cl1 Cl 0.12579(3) 0.88418(4) 0.30956(3) 0.02945(10) Uani 1.000000 .
Si1 Si 0.48980(3) 0.83504(5) 0.58396(3) 0.02594(11) Uani 1.000000 .
C25 C 0.15137(13) 1.28127(18) 0.32082(13) 0.0332(4) Uani 1.000000 .
H25 H 0.11894(13) 1.31220(18) 0.34022(13) 0.0398(5) Uiso 1.000000 R
C72 C 0.33846(12) 0.64348(18) 0.68663(12) 0.0317(4) Uani 1.000000 .
H72 H 0.39171(12) 0.63621(18) 0.71776(12) 0.0381(5) Uiso 1.000000 R
C30 C 0.06931(10) 1.11549(15) 0.39301(11) 0.0230(4) Uani 1.000000 .
C55 C 0.08702(12) 0.54102(19) 0.40425(14) 0.0358(5) Uani 1.000000 .
H55 H 0.12784(12) 0.49211(19) 0.41130(14) 0.0430(6) Uiso 1.000000 R
C70 C 0.23265(10) 0.67259(15) 0.56196(10) 0.0210(3) Uani 1.000000 .
C62 C 0.29810(12) 0.59573(17) 0.33262(13) 0.0301(4) Uani 1.000000 .
H62 H 0.30488(12) 0.62167(17) 0.29021(13) 0.0362(5) Uiso 1.000000 R
C50 C 0.10077(10) 0.65494(17) 0.41971(10) 0.0232(4) Uani 1.000000 .
C20 C 0.18413(11) 1.17595(16) 0.34540(10) 0.0245(4) Uani 1.000000 .
C10 C 0.47605(12) 0.59580(19) 0.58241(14) 0.0348(5) Uani 1.000000 .
H10 H 0.44822(12) 0.60473(19) 0.52872(14) 0.0418(6) Uiso 1.000000 R
C60 C 0.24942(10) 0.62472(16) 0.42469(11) 0.0218(3) Uani 1.000000 .
C40 C 0.22006(11) 1.19829(15) 0.50053(11) 0.0242(4) Uani 1.000000 .
C35 C 0.04305(12) 1.10599(18) 0.44820(13) 0.0314(4) Uani 1.000000 .
H35 H 0.07828(12) 1.09901(18) 0.50054(13) 0.0377(5) Uiso 1.000000 R
C71 C 0.31050(11) 0.66170(16) 0.60863(11) 0.0257(4) Uani 1.000000 .
H71 H 0.34499(11) 0.66679(16) 0.58686(11) 0.0308(4) Uiso 1.000000 R
C75 C 0.18280(11) 0.66503(16) 0.59528(11) 0.0262(4) Uani 1.000000 .
H75 H 0.12948(11) 0.67205(16) 0.56440(11) 0.0314(4) Uiso 1.000000 R
C61 C 0.25945(11) 0.66202(16) 0.36253(11) 0.0252(4) Uani 1.000000 .
H61 H 0.23988(11) 0.73299(16) 0.34037(11) 0.0303(4) Uiso 1.000000 R
C5 C 0.50613(10) 0.69055(17) 0.62807(12) 0.0275(4) Uani 1.000000 .
C63 C 0.32662(11) 0.49225(17) 0.36453(12) 0.0301(4) Uani 1.000000 .
H63 H 0.35317(11) 0.44745(17) 0.34416(12) 0.0362(5) Uiso 1.000000 R
C42 C 0.34242(13) 1.26312(19) 0.59571(12) 0.0362(5) Uani 1.000000 .
H42 H 0.39634(13) 1.25677(19) 0.62043(12) 0.0434(6) Uiso 1.000000 R
C64 C 0.31658(11) 0.45381(17) 0.42603(12) 0.0291(4) Uani 1.000000 .
H64 H 0.33586(11) 0.38245(17) 0.44764(12) 0.0349(5) Uiso 1.000000 R
C32 C -0.06093(12) 1.1241(2) 0.29537(13) 0.0343(4) Uani 1.000000 .
H32 H -0.09647(12) 1.1300(2) 0.24307(13) 0.0411(5) Uiso 1.000000 R
C1 C 0.39022(10) 0.87643(17) 0.55902(11) 0.0269(4) Uani 1.000000 .
H1 H 0.37685(10) 0.88544(17) 0.59969(11) 0.0322(5) Uiso 1.000000 R
C51 C 0.04007(11) 0.7255(2) 0.40865(12) 0.0321(4) Uani 1.000000 .
H51 H 0.04843(11) 0.8038(2) 0.41760(12) 0.0385(5) Uiso 1.000000 R
C65 C 0.27805(11) 0.52012(16) 0.45629(11) 0.0257(4) Uani 1.000000 .
H65 H 0.27132(11) 0.49379(16) 0.49863(11) 0.0308(4) Uiso 1.000000 R
C74 C 0.21104(13) 0.64730(18) 0.67335(12) 0.0315(4) Uani 1.000000 .
H74 H 0.17691(13) 0.64295(18) 0.69558(12) 0.0379(5) Uiso 1.000000 R
C9 C 0.48581(13) 0.4891(2) 0.61354(16) 0.0414(5) Uani 1.000000 .
H9 H 0.46442(13) 0.4261(2) 0.58123(16) 0.0497(6) Uiso 1.000000 R
C41 C 0.29918(12) 1.18885(17) 0.53812(12) 0.0297(4) Uani 1.000000 .
H41 H 0.32370(12) 1.13090(17) 0.52411(12) 0.0356(5) Uiso 1.000000 R
C33 C -0.08653(12) 1.11624(19) 0.35075(14) 0.0357(5) Uani 1.000000 .
H33 H -0.13957(12) 1.11737(19) 0.33648(14) 0.0429(6) Uiso 1.000000 R
C8 C 0.52681(14) 0.4740(2) 0.69188(16) 0.0441(6) Uani 1.000000 .
H8 H 0.53344(14) 0.4009(2) 0.71327(16) 0.0529(7) Uiso 1.000000 R
C23 C 0.21354(14) 1.2961(2) 0.23995(13) 0.0456(6) Uani 1.000000 .
H23 H 0.22392(14) 1.3371(2) 0.20408(13) 0.0548(7) Uiso 1.000000 R
C43 C 0.30684(15) 1.34655(19) 0.61709(12) 0.0388(5) Uani 1.000000 .
H43 H 0.33633(15) 1.39753(19) 0.65658(12) 0.0465(6) Uiso 1.000000 R
C6 C 0.54746(13) 0.6730(2) 0.70666(13) 0.0355(5) Uani 1.000000 .
H6 H 0.56902(13) 0.7357(2) 0.73923(13) 0.0426(5) Uiso 1.000000 R
C45 C 0.18441(13) 1.28317(17) 0.52188(12) 0.0304(4) Uani 1.000000 .
H45 H 0.13064(13) 1.29144(17) 0.49635(12) 0.0365(5) Uiso 1.000000 R
C53 C -0.04598(13) 0.5690(3) 0.36917(15) 0.0453(6) Uani 1.000000 .
H53 H -0.09591(13) 0.5397(3) 0.35219(15) 0.0543(7) Uiso 1.000000 R
C21 C 0.23097(12) 1.1308(2) 0.31648(12) 0.0344(5) Uani 1.000000 .
H21 H 0.25292(12) 1.0586(2) 0.33224(12) 0.0413(5) Uiso 1.000000 R
C31 C 0.01661(11) 1.12351(18) 0.31643(12) 0.0279(4) Uani 1.000000 .
H31 H 0.03390(11) 1.12858(18) 0.27834(12) 0.0334(5) Uiso 1.000000 R
C7 C 0.55788(15) 0.5660(2) 0.73849(15) 0.0441(5) Uani 1.000000 .
H7 H 0.58626(15) 0.5563(2) 0.79206(15) 0.0529(7) Uiso 1.000000 R
C22 C 0.24547(14) 1.1929(3) 0.26382(14) 0.0459(6) Uani 1.000000 .
H22 H 0.27805(14) 1.1627(3) 0.24434(14) 0.0550(7) Uiso 1.000000 R
C34 C -0.03478(13) 1.1067(2) 0.42648(14) 0.0371(5) Uani 1.000000 .
H34 H -0.05243(13) 1.1006(2) 0.46425(14) 0.0445(6) Uiso 1.000000 R
C3 C 0.50864(15) 0.8269(2) 0.49882(15) 0.0429(5) Uani 1.000000 .
H3a H 0.5591(5) 0.7940(17) 0.5137(3) 0.0643(8) Uiso 1.000000 GR
H3b H 0.4698(7) 0.7799(15) 0.4597(5) 0.0643(8) Uiso 1.000000 GR
H3c H 0.5070(13) 0.9024(3) 0.4784(8) 0.0643(8) Uiso 1.000000 GR
C44 C 0.22863(16) 1.35572(18) 0.58113(13) 0.0376(5) Uani 1.000000 .
H44 H 0.20450(16) 1.41215(18) 0.59687(13) 0.0451(6) Uiso 1.000000 R
C52 C -0.03272(12) 0.6816(2) 0.38455(14) 0.0416(5) Uani 1.000000 .
H52 H -0.07353(12) 0.7297(2) 0.37868(14) 0.0499(6) Uiso 1.000000 R
C73 C 0.28860(13) 0.63595(18) 0.71893(12) 0.0331(4) Uani 1.000000 .
H73 H 0.30756(13) 0.62305(18) 0.77216(12) 0.0398(5) Uiso 1.000000 R
C24 C 0.16610(16) 1.3411(2) 0.26793(14) 0.0428(5) Uani 1.000000 .
H24 H 0.14361(16) 1.4127(2) 0.25105(14) 0.0513(7) Uiso 1.000000 R
C54 C 0.01353(14) 0.4984(2) 0.37846(16) 0.0466(6) Uani 1.000000 .
H54 H 0.00427(14) 0.4207(2) 0.36723(16) 0.0559(7) Uiso 1.000000 R
O1 O 0.24220(10) 0.95039(14) 0.60883(9) 0.0370(3) Uani 1.000000 .
C2 C 0.22653(11) 0.93342(16) 0.54614(11) 0.0253(4) Uani 1.000000 .
C4 C 0.55660(13) 0.9362(2) 0.65579(14) 0.0410(5) Uani 1.000000 .
H4a H 0.5493(8) 0.9338(13) 0.7021(5) 0.0615(8) Uiso 1.000000 GR
H4b H 0.60922(13) 0.9156(10) 0.6684(9) 0.0615(8) Uiso 1.000000 GR
H4c H 0.5463(8) 1.0122(3) 0.6345(5) 0.0615(8) Uiso 1.000000 GR

loop_
_atom_site_aniso_label
_atom_site_aniso_U_11
_atom_site_aniso_U_22
_atom_site_aniso_U_33
_atom_site_aniso_U_12
_atom_site_aniso_U_13
_atom_site_aniso_U_23
Ru1 0.01558(8) 0.01935(8) 0.01847(8) 0.00165(4) 0.00713(6) 0.00007(4)
P1 0.0165(2) 0.0262(2) 0.0260(2) 0.00132(15) 0.00981(18) 0.00139(17)
P2 0.0196(2) 0.0195(2) 0.0205(2) 0.00116(15) 0.00980(17) -0.00026(15)
P3 0.01662(19) 0.0198(2) 0.0206(2) 0.00137(15) 0.00922(16) 0.00035(16)
Cl1 0.0324(2) 0.0299(2) 0.0205(2) 0.00486(17) 0.00683(18) -0.00151(16)
Si1 0.0178(2) 0.0296(3) 0.0285(3) 0.00143(18) 0.00862(19) 0.0013(2)
C25 0.0440(12) 0.0251(10) 0.0322(10) -0.0040(8) 0.0186(9) -0.0005(8)
C72 0.0284(9) 0.0348(11) 0.0270(10) 0.0033(8) 0.0079(8) 0.0024(8)
C30 0.0221(8) 0.0204(8) 0.0289(9) 0.0027(7) 0.0136(8) 0.0003(7)
C55 0.0277(10) 0.0337(11) 0.0455(12) -0.0046(8) 0.0159(9) -0.0079(9)
C70 0.0227(8) 0.0196(8) 0.0224(8) 0.0005(6) 0.0115(7) -0.0009(6)
C62 0.0329(10) 0.0342(11) 0.0333(11) 0.0003(8) 0.0237(9) -0.0016(8)
C50 0.0181(8) 0.0305(10) 0.0214(8) -0.0006(7) 0.0091(7) -0.0001(7)
C20 0.0236(8) 0.0279(9) 0.0215(8) -0.0039(7) 0.0098(7) -0.0002(7)
C10 0.0232(9) 0.0386(12) 0.0408(12) -0.0022(8) 0.0126(9) -0.0014(9)
C60 0.0173(7) 0.0243(9) 0.0247(9) -0.0008(7) 0.0104(7) -0.0028(7)
C40 0.0314(9) 0.0213(8) 0.0216(9) -0.0030(7) 0.0132(8) -0.0000(7)
C35 0.0294(10) 0.0383(11) 0.0305(10) 0.0011(8) 0.0170(9) 0.0017(8)
C71 0.0228(9) 0.0286(9) 0.0269(9) 0.0011(7) 0.0122(8) 0.0023(7)
C75 0.0257(9) 0.0284(9) 0.0292(10) 0.0012(7) 0.0165(8) -0.0006(8)
C61 0.0245(8) 0.0258(9) 0.0279(9) 0.0027(7) 0.0140(7) 0.0012(7)
C5 0.0188(8) 0.0323(10) 0.0334(10) 0.0028(7) 0.0133(8) 0.0027(8)
C63 0.0245(9) 0.0312(10) 0.0383(11) 0.0003(8) 0.0172(8) -0.0089(8)
C42 0.0376(11) 0.0353(11) 0.0282(10) -0.0111(9) 0.0081(9) 0.0002(9)
C64 0.0273(9) 0.0237(9) 0.0368(11) 0.0039(7) 0.0148(8) -0.0012(8)
C32 0.0250(10) 0.0392(11) 0.0348(11) 0.0030(8) 0.0100(9) 0.0032(9)
C1 0.0203(8) 0.0306(10) 0.0279(9) 0.0037(7) 0.0092(7) -0.0010(8)
C51 0.0231(9) 0.0392(11) 0.0335(10) 0.0035(8) 0.0121(8) 0.0017(9)
C65 0.0267(9) 0.0238(9) 0.0290(9) 0.0012(7) 0.0148(8) 0.0018(7)
C74 0.0400(11) 0.0320(10) 0.0323(10) 0.0012(8) 0.0248(9) 0.0009(8)
C9 0.0321(10) 0.0332(11) 0.0603(15) -0.0038(9) 0.0219(10) -0.0028(11)
C41 0.0315(10) 0.0276(10) 0.0290(10) -0.0029(8) 0.0128(8) -0.0023(8)
C33 0.0242(9) 0.0363(11) 0.0500(13) 0.0039(8) 0.0195(9) 0.0010(10)
C8 0.0413(12) 0.0354(12) 0.0649(16) 0.0056(10) 0.0322(12) 0.0140(11)
C23 0.0418(12) 0.0651(16) 0.0266(11) -0.0193(11) 0.0123(10) 0.0076(10)
C43 0.0594(14) 0.0299(10) 0.0242(10) -0.0150(10) 0.0162(10) -0.0047(8)
C6 0.0355(11) 0.0389(12) 0.0337(11) 0.0036(9) 0.0168(9) 0.0012(9)
C45 0.0392(11) 0.0259(9) 0.0299(10) 0.0002(8) 0.0188(9) 0.0004(8)
C53 0.0223(10) 0.0652(16) 0.0436(13) -0.0132(10) 0.0105(9) -0.0039(12)
C21 0.0273(9) 0.0501(13) 0.0288(10) 0.0057(9) 0.0152(8) 0.0068(9)
C31 0.0240(9) 0.0336(10) 0.0278(10) 0.0033(8) 0.0132(8) 0.0024(8)
C7 0.0473(13) 0.0489(14) 0.0400(13) 0.0087(11) 0.0231(11) 0.0138(11)
C22 0.0325(11) 0.0799(19) 0.0310(11) 0.0017(11) 0.0195(9) 0.0096(12)
C34 0.0343(11) 0.0440(12) 0.0438(13) -0.0001(9) 0.0271(10) -0.0000(9)
C3 0.0467(13) 0.0455(13) 0.0470(13) 0.0085(10) 0.0303(11) 0.0096(11)
C44 0.0649(15) 0.0243(10) 0.0322(11) -0.0025(10) 0.0294(11) -0.0029(8)
C52 0.0199(9) 0.0634(16) 0.0410(12) 0.0055(9) 0.0132(9) 0.0041(11)
C73 0.0457(12) 0.0316(10) 0.0229(9) 0.0037(9) 0.0161(9) 0.0018(8)
C24 0.0597(15) 0.0295(11) 0.0354(12) -0.0095(10) 0.0179(11) 0.0046(9)
C54 0.0340(11) 0.0447(14) 0.0581(15) -0.0141(10) 0.0180(11) -0.0124(12)
O1 0.0463(9) 0.0407(9) 0.0282(8) -0.0021(7) 0.0203(7) -0.0042(6)
C2 0.0221(8) 0.0226(8) 0.0307(10) 0.0012(7) 0.0114(7) 0.0027(7)
C4 0.0274(10) 0.0385(12) 0.0429(13) -0.0056(9) 0.0030(9) 0.0005(10)

loop_
_atom_type_symbol
_atom_type_scat_dispersion_real
_atom_type_scat_dispersion_imag
_atom_type_scat_Cromer_Mann_a1
_atom_type_scat_Cromer_Mann_a2
_atom_type_scat_Cromer_Mann_a3
_atom_type_scat_Cromer_Mann_a4
_atom_type_scat_Cromer_Mann_b1
_atom_type_scat_Cromer_Mann_b2
_atom_type_scat_Cromer_Mann_b3
_atom_type_scat_Cromer_Mann_b4
_atom_type_scat_Cromer_Mann_c
_atom_type_scat_source
_atom_type_scat_dispersion_source
Ru 0.07491 3.26787 19.26740 12.91820 4.86337 1.56756 0.80852 8.43467 24.79970 94.29280 5.37873983383 'International Tables Volume C Table 6.1.1.4 (pp. 500-502)' 'Henke, Gullikson and Davis, At. Data and Nucl. Data Tables, 1993, 54, 2'
C 0.01920 0.00962 2.31000 1.02000 1.58860 0.86500 20.84390 10.20750 0.56870 51.65120 0.215599998832 'International Tables Volume C Table 6.1.1.4 (pp. 500-502)' 'Henke, Gullikson and Davis, At. Data and Nucl. Data Tables, 1993, 54, 2'
Cl 0.36843 0.69943 11.46040 7.19640 6.25560 1.64550 0.01040 1.16620 18.51940 47.77840 -9.55739974976 'International Tables Volume C Table 6.1.1.4 (pp. 500-502)' 'Henke, Gullikson and Davis, At. Data and Nucl. Data Tables, 1993, 54, 2'
H 0.00000 0.00000 0.49300 0.32291 0.14019 0.04081 10.51090 26.12570 3.14236 57.79970 0.0030380000826 'International Tables Volume C Table 6.1.1.4 (pp. 500-502)' 'Henke, Gullikson and Davis, At. Data and Nucl. Data Tables, 1993, 54, 2'
O 0.05239 0.03377 3.04850 2.28680 1.54630 0.86700 13.27710 5.70110 0.32390 32.90890 0.250800013542 'International Tables Volume C Table 6.1.1.4 (pp. 500-502)' 'Henke, Gullikson and Davis, At. Data and Nucl. Data Tables, 1993, 54, 2'
P 0.30360 0.43703 6.43450 4.17910 1.78000 1.49080 1.90670 27.15700 0.52600 68.16450 1.11489999294 'International Tables Volume C Table 6.1.1.4 (pp. 500-502)' 'Henke, Gullikson and Davis, At. Data and Nucl. Data Tables, 1993, 54, 2'
Si 0.25539 0.32544 6.29150 3.03530 1.98910 1.54100 2.43860 32.33370 0.67850 81.69370 1.14069998264 'International Tables Volume C Table 6.1.1.4 (pp. 500-502)' 'Henke, Gullikson and Davis, At. Data and Nucl. Data Tables, 1993, 54, 2'

loop_
_geom_angle_atom_site_label_1
_geom_angle_atom_site_label_2
_geom_angle_atom_site_label_3
_geom_angle
P2 Ru1 P1 103.443(17)
P3 Ru1 P1 89.925(16)
P3 Ru1 P2 166.615(16)
Cl1 Ru1 P1 107.350(18)
Cl1 Ru1 P2 85.841(16)
Cl1 Ru1 P3 89.549(16)
C2 Ru1 P1 89.96(6)
C2 Ru1 P2 89.73(6)
C2 Ru1 P3 90.98(6)
C2 Ru1 Cl1 162.68(6)
C1 P1 Ru1 121.49(7)
C30 P2 Ru1 105.57(6)
C20 P2 Ru1 121.53(7)
C20 P2 C30 104.84(9)
C40 P2 Ru1 116.46(6)
C40 P2 C30 106.72(9)
C40 P2 C20 100.49(8)
C70 P3 Ru1 112.69(6)
C50 P3 Ru1 112.82(6)
C50 P3 C70 102.06(8)
C60 P3 Ru1 117.41(6)
C60 P3 C70 105.37(8)
C60 P3 C50 105.03(8)
C1 Si1 C5 107.81(9)
C3 Si1 C5 107.49(10)
C3 Si1 C1 112.63(11)
C4 Si1 C5 108.96(10)
C4 Si1 C1 109.14(10)
C4 Si1 C3 110.69(12)
C24 C25 C20 120.1(2)
C73 C72 C71 119.98(19)
C35 C30 P2 120.04(15)
C31 C30 P2 120.56(14)
C31 C30 C35 119.09(18)
C54 C55 C50 120.2(2)
C71 C70 P3 120.65(14)
C75 C70 P3 120.37(14)
C75 C70 C71 118.58(17)
C63 C62 C61 120.14(19)
C55 C50 P3 121.72(15)
C51 C50 P3 119.00(16)
C51 C50 C55 119.06(18)
C25 C20 P2 119.92(15)
C21 C20 P2 120.19(16)
C21 C20 C25 119.75(19)
C9 C10 C5 121.6(2)
C61 C60 P3 119.34(14)
C65 C60 P3 121.44(14)
C65 C60 C61 119.20(17)
C41 C40 P2 116.09(15)
C45 C40 P2 124.44(16)
C45 C40 C41 119.29(18)
C34 C35 C30 119.9(2)
C70 C71 C72 120.93(18)
C74 C75 C70 120.28(18)
C60 C61 C62 120.27(18)
C10 C5 Si1 120.49(16)
C6 C5 Si1 122.43(17)
C6 C5 C10 117.1(2)
C64 C63 C62 120.18(18)
C43 C42 C41 119.8(2)
C65 C64 C63 119.84(18)
C31 C32 C33 120.0(2)
Si1 C1 P1 124.88(12)
C52 C51 C50 120.2(2)
C64 C65 C60 120.35(18)
C73 C74 C75 120.44(18)
C8 C9 C10 120.2(2)
C42 C41 C40 120.7(2)
C34 C33 C32 119.8(2)
C7 C8 C9 119.6(2)
C24 C23 C22 120.1(2)
C44 C43 C42 120.0(2)
C7 C6 C5 121.7(2)
C44 C45 C40 119.3(2)
C54 C53 C52 119.9(2)
C22 C21 C20 119.2(2)
C32 C31 C30 120.53(19)
C6 C7 C8 119.8(2)
C21 C22 C23 121.0(2)
C33 C34 C35 120.7(2)
C45 C44 C43 120.8(2)
C53 C52 C51 120.5(2)
C74 C73 C72 119.78(19)
C23 C24 C25 119.9(2)
C53 C54 C55 120.1(2)
O1 C2 Ru1 178.31(17)

loop_
_geom_bond_atom_site_label_1
_geom_bond_atom_site_label_2
_geom_bond_distance
Ru1 P1 2.2468(5)
Ru1 P2 2.3692(4)
Ru1 P3 2.3740(4)
Ru1 Cl1 2.4006(5)
Ru1 C2 1.835(2)
P1 C1 1.665(2)
P2 C30 1.8237(19)
P2 C20 1.8233(19)
P2 C40 1.8302(19)
P3 C70 1.8281(18)
P3 C50 1.8243(18)
P3 C60 1.8292(18)
Si1 C5 1.889(2)
Si1 C1 1.8576(19)
Si1 C3 1.866(2)
Si1 C4 1.872(2)
C25 C20 1.395(3)
C25 C24 1.391(3)
C72 C71 1.391(3)
C72 C73 1.386(3)
C30 C35 1.395(3)
C30 C31 1.394(3)
C55 C50 1.391(3)
C55 C54 1.394(3)
C70 C71 1.393(3)
C70 C75 1.401(2)
C62 C61 1.393(3)
C62 C63 1.383(3)
C50 C51 1.394(3)
C20 C21 1.387(3)
C10 C5 1.397(3)
C10 C9 1.387(3)
C60 C61 1.391(3)
C60 C65 1.394(3)
C40 C41 1.395(3)
C40 C45 1.397(3)
C35 C34 1.391(3)
C75 C74 1.390(3)
C5 C6 1.398(3)
C63 C64 1.383(3)
C42 C41 1.386(3)
C42 C43 1.384(4)
C64 C65 1.396(3)
C32 C33 1.388(3)
C32 C31 1.388(3)
C51 C52 1.392(3)
C74 C73 1.385(3)
C9 C8 1.390(4)
C33 C34 1.378(4)
C8 C7 1.382(4)
C23 C22 1.366(4)
C23 C24 1.383(4)
C43 C44 1.378(4)
C6 C7 1.394(3)
C45 C44 1.396(3)
C53 C52 1.374(4)
C53 C54 1.384(4)
C21 C22 1.399(3)
O1 C2 1.143(3)
